data_1510227
loop_
_publ_author_name
'Iandelli, A.'
'Fornasini, M.L.'
'Pani, M.'

_publ_section_title
;
 Different stacking of the gold and silicon atoms in the phases RAuSi
 (R=Sc, Y, Lu)
;
_journal_name_full 'Journal of Alloys Compd.'
_journal_page_first 243
_journal_page_last 247
_journal_paper_doi 10.1016/0925-8388(92)90538-K
_journal_volume 187
_journal_year 1992
_chemical_formula_sum 'Au Lu Si'
_chemical_name_systematic 'Lu Au Si'
_space_group_IT_number 187
_symmetry_space_group_name_Hall 'P -6 2'
_symmetry_space_group_name_H-M 'P -6 m 2'
_cell_angle_alpha 90
_cell_angle_beta 90
_cell_angle_gamma 120
_cell_formula_units_Z 2
_cell_length_a 4.267
_cell_length_b 4.267
_cell_length_c 7.151
_cell_volume 112.757
_citation_journal_id_ASTM JALCEU
_cod_data_source_file gold_288.cif
_cod_data_source_block Au1Lu1Si1
_cod_original_cell_volume 112.7568
_cod_original_formula_sum 'Au1 Lu1 Si1'
_cod_database_code 1510227

loop_
_symmetry_equiv_pos_as_xyz
x,y,z
-x+y,-x,-z
-y,x-y,z
x,y,-z
-x+y,-x,z
-y,x-y,-z
-y,-x,-z
-x+y,y,z
x,x-y,-z
-y,-x,z
-x+y,y,-z
x,x-y,z

loop_
_atom_site_label
_atom_site_type_symbol
_atom_site_fract_x
_atom_site_fract_y
_atom_site_fract_z
_atom_site_occupancy
_atom_site_U_iso_or_equiv
Lu2 Lu 0 0 0 1 0.0
Lu1 Lu 0 0 0.5 1 0.0
Si1 Si 0.3333 0.6667 0.295 1 0.0
Au1 Au 0.6667 0.3333 0.222 1 0.0
